data_1010069
loop_
_publ_author_name
'Beintema, J'

_publ_section_title
;
On the crystal-structure of magnesium- and nickelantimonate.
;
_journal_coden_ASTM PKNAAU
_journal_name_full
;
Proceedings of the Koninklijke Nederlandse Academie van Wetenschappen
;
_journal_page_first 241
_journal_page_last 252
_journal_volume 39
_journal_year 1936
_chemical_formula_structural 'MG (H2 O)6 (SB (O H)6 )2'
_chemical_formula_sum 'H24 Mg O18 Sb2'
_chemical_name_systematic 'Magnesium hexahydroxyantimonate hexahydrate'
_space_group_IT_number 162
_symmetry_cell_setting trigonal
_symmetry_Int_Tables_number 162
_symmetry_space_group_name_Hall '-P 3 2'
_symmetry_space_group_name_H-M 'P -3 1 m'
_cell_angle_alpha 90
_cell_angle_beta 90
_cell_angle_gamma 120
_cell_formula_units_Z 6
_cell_length_a 16.079
_cell_length_b 16.079
_cell_length_c 9.841
_cell_volume 2203.4
_exptl_crystal_density_meas 2.6
_cod_database_code 1010069

loop_
_symmetry_equiv_pos_as_xyz
x,y,z
-y,x-y,z
y-x,-x,z
y,x,z
-x,y-x,z
x-y,-y,z
-x,-y,-z
y,y-x,-z
x-y,x,-z
-y,-x,-z
x,x-y,-z
y-x,y,-z

loop_
_atom_site_label
_atom_site_type_symbol
_atom_site_symmetry_multiplicity
_atom_site_Wyckoff_symbol
_atom_site_fract_x
_atom_site_fract_y
_atom_site_fract_z
_atom_site_occupancy
_atom_site_attached_hydrogens
_atom_site_calc_flag
Mg1 Mg2+ 6 k 0.3333 0. 0. 1. 0 d
Sb1 Sb5+ 1 a 0. 0. 0. 1. 0 d
Sb2 Sb5+ 1 b 0. 0. 0.5 1. 0 d
Sb3 Sb5+ 2 c 0.3333 0.6667 0. 1. 0 d
Sb4 Sb5+ 2 d 0.3333 0.6667 0.5 1. 0 d
Sb5 Sb5+ 6 k 0.3333 0. 0.5 1. 0 d
O1 O2- 6 k 0.1111 0. 0.125 1. 0 d
O2 O2- 6 ? -1. -1. -1. 17. 0 dum
H1 H1+ 12 l -1. -1. -1. 12. 0 dum

loop_
_atom_type_symbol
_atom_type_oxidation_number
Mg2+ 2.000
Sb5+ 5.000
O2- -2.000
H1+ 1.000
